data_7714565
loop_
_publ_author_name
'Tom&#xe1;s, Federico M A'
'Calvo, Natalia L.'
'Vega, Nadia C.'
'Vieyra, Faustino E Mor&#xe1;n'
'Vega, Daniel R.'
'Comedi, David'
'Katz, N&#xe9;stor E'
'Fagalde, Florencia'

_publ_section_title
;
 Syntheses, characterization, crystal structures and applications as
 sensitizers in solar cells of novel heteroleptic Cu(I) complexes
 containing nitrile-substituted 2,2'-bipyridyl ligands.
;
_journal_issue 2
_journal_name_full 'Dalton transactions (Cambridge, England : 2003)'
_journal_page_first 808
_journal_page_last 819
_journal_paper_doi 10.1039/d3dt02777e
_journal_volume 53
_journal_year 2024
_chemical_formula_moiety 'C48 H34 Cu N4 O P2, F6 P,C4 H10 O'
_chemical_formula_sum 'C52 H44 Cu F6 N4 O2 P3'
_chemical_formula_weight 1027.36
_space_group_crystal_system monoclinic
_space_group_IT_number 14
_space_group_name_Hall '-P 2ybc'
_space_group_name_H-M_alt 'P 1 21/c 1'
_atom_sites_solution_hydrogens geom
_audit_creation_method SHELXL-2018/3
_audit_update_record
;
2023-08-09 deposited with the CCDC.	2023-11-21 downloaded from the CCDC.
;
_cell_angle_alpha 90
_cell_angle_beta 92.1830(10)
_cell_angle_gamma 90
_cell_formula_units_Z 4
_cell_length_a 20.2471(8)
_cell_length_b 12.9760(5)
_cell_length_c 18.7049(7)
_cell_measurement_reflns_used 387
_cell_measurement_temperature 298(2)
_cell_measurement_theta_max 25.76
_cell_measurement_theta_min 2.55
_cell_volume 4910.7(3)
_computing_structure_refinement 'SHELXL-2018/3 (Sheldrick, 2018)'
_computing_structure_solution 'SHELXT 2018/2 (Sheldrick, 2018)'
_diffrn_ambient_temperature 298(2)
_diffrn_measured_fraction_theta_full 1.000
_diffrn_measured_fraction_theta_max 1.000
_diffrn_measurement_device_type 'Bruker D8 Quest ECO'
_diffrn_measurement_method '\w scan'
_diffrn_radiation_type MoK\a
_diffrn_radiation_wavelength 0.71073
_diffrn_reflns_av_R_equivalents 0.1018
_diffrn_reflns_av_unetI/netI 0.0386
_diffrn_reflns_Laue_measured_fraction_full 1.000
_diffrn_reflns_Laue_measured_fraction_max 1.000
_diffrn_reflns_limit_h_max 25
_diffrn_reflns_limit_h_min -25
_diffrn_reflns_limit_k_max 16
_diffrn_reflns_limit_k_min -16
_diffrn_reflns_limit_l_max 23
_diffrn_reflns_limit_l_min -23
_diffrn_reflns_number 147602
_diffrn_reflns_point_group_measured_fraction_full 1.000
_diffrn_reflns_point_group_measured_fraction_max 1.000
_diffrn_reflns_theta_full 25.242
_diffrn_reflns_theta_max 26.377
_diffrn_reflns_theta_min 1.864
_diffrn_source 'Sealed tube'
_exptl_absorpt_coefficient_mu 0.610
_exptl_absorpt_correction_T_max 0.95
_exptl_absorpt_correction_T_min 0.79
_exptl_absorpt_correction_type multi-scan
_exptl_crystal_colour orange
_exptl_crystal_density_diffrn 1.390
_exptl_crystal_description plate
_exptl_crystal_F_000 2112
_exptl_crystal_size_max 0.705
_exptl_crystal_size_mid 0.315
_exptl_crystal_size_min 0.084
_refine_diff_density_max 0.584
_refine_diff_density_min -0.560
_refine_diff_density_rms 0.135
_refine_ls_extinction_method none
_refine_ls_goodness_of_fit_ref 1.177
_refine_ls_hydrogen_treatment constr
_refine_ls_matrix_type full
_refine_ls_number_parameters 613
_refine_ls_number_reflns 10046
_refine_ls_number_restraints 4
_refine_ls_restrained_S_all 1.187
_refine_ls_R_factor_all 0.0932
_refine_ls_R_factor_gt 0.0632
_refine_ls_shift/su_max 0.001
_refine_ls_shift/su_mean 0.000
_refine_ls_structure_factor_coef Fsqd
_refine_ls_weighting_details 'w=1/[\s^2^(Fo^2^)+(0.0692P)^2^+6.0068P] where P=(Fo^2^+2Fc^2^)/3'
_refine_ls_weighting_scheme calc
_refine_ls_wR_factor_gt 0.1455
_refine_ls_wR_factor_ref 0.1686
_reflns_Friedel_coverage 0.000
_reflns_number_gt 7570
_reflns_number_total 10046
_reflns_threshold_expression 'I > 2\s(I)'
_cod_data_source_file d3dt02777e2.cif
_cod_data_source_block POPDiCN_III_B_0ma_a
_cod_depositor_comments
;
The following automatic conversions were performed:

data item '_exptl_absorpt_correction_type' value 'Multi-Scan' was
changed to 'multi-scan' in accordance with the
/home/data/users/saulius/crontab/automatic-downloads/rss-feeds/RSC/lib/dictionaries/cif_core.dic
dictionary named 'cif_core.dic' version 2.4.2 last updated on
2011-04-26.

Automatic conversion script
Id: cif_fix_values 8170 2020-07-09 18:12:32Z antanas 

 Adding full bibliography for 7714565--7714566.cif.
;
_cod_original_sg_symbol_H-M 'P 21/c'
_cod_database_code 7714565
_shelx_shelxl_version_number 2018/3
_shelx_space_group_comment
;
The symmetry employed for this shelxl refinement is uniquely defined
by the following loop, which should always be used as a source of
symmetry information in preference to the above space-group names.
They are only intended as comments.
;
_shelx_estimated_absorpt_t_min 0.763
_shelx_estimated_absorpt_t_max 0.970

loop_
_space_group_symop_operation_xyz
'x, y, z'
'-x, y+1/2, -z+1/2'
'-x, -y, -z'
'x, -y-1/2, z-1/2'

loop_
_atom_site_label
_atom_site_type_symbol
_atom_site_fract_x
_atom_site_fract_y
_atom_site_fract_z
_atom_site_U_iso_or_equiv
_atom_site_adp_type
_atom_site_occupancy
_atom_site_site_symmetry_order
_atom_site_calc_flag
_atom_site_refinement_flags_posn
_atom_site_refinement_flags_adp
_atom_site_refinement_flags_occupancy
_atom_site_disorder_assembly
_atom_site_disorder_group
Cu01 Cu 0.26781(2) 0.52102(3) 0.21038(2) 0.03108(14) Uani 1 1 d . . . . .
P1 P 0.15737(4) 0.53033(7) 0.21742(5) 0.0321(2) Uani 1 1 d . . . . .
P2 P 0.30333(5) 0.65016(7) 0.13920(5) 0.0311(2) Uani 1 1 d . . . . .
P3 P 0.29146(7) 0.17748(10) 0.42664(7) 0.0556(3) Uani 1 1 d . . . . .
F1 F 0.2393(2) 0.1733(4) 0.4871(2) 0.1151(14) Uani 1 1 d . . . . .
F2 F 0.3461(2) 0.1800(3) 0.3692(2) 0.1047(13) Uani 1 1 d . . . . .
F3 F 0.3284(2) 0.0840(3) 0.4660(3) 0.1161(15) Uani 1 1 d . . . . .
F4 F 0.3363(2) 0.2518(3) 0.47410(19) 0.1075(13) Uani 1 1 d . . . . .
F5 F 0.2583(2) 0.2703(4) 0.3888(3) 0.1344(18) Uani 1 1 d . . . . .
F6 F 0.2509(2) 0.0963(4) 0.3814(2) 0.1259(16) Uani 1 1 d . . . . .
O1 O 0.22047(13) 0.7270(2) 0.25902(15) 0.0404(6) Uani 1 1 d . . . . .
O2 O 0.1615(4) 1.1016(5) 0.1837(5) 0.168(3) Uani 1 1 d D . . . .
N1 N 0.31418(15) 0.5202(2) 0.31220(16) 0.0321(6) Uani 1 1 d . . . . .
N2 N 0.33123(15) 0.3968(2) 0.20171(16) 0.0328(7) Uani 1 1 d . . . . .
N3 N 0.4393(3) 0.4783(5) 0.5665(2) 0.0942(18) Uani 1 1 d . . . . .
N4 N 0.5434(3) 0.1552(5) 0.1820(3) 0.115(2) Uani 1 1 d . . . . .
C1 C 0.3417(2) 0.3434(3) 0.1421(2) 0.0442(10) Uani 1 1 d . . . . .
H1 H 0.311445 0.350344 0.103739 0.053 Uiso 1 1 calc R U . . .
C2 C 0.3949(2) 0.2785(4) 0.1345(2) 0.0517(11) Uani 1 1 d . . . . .
H2 H 0.400560 0.242743 0.092062 0.062 Uiso 1 1 calc R U . . .
C3 C 0.4393(2) 0.2685(3) 0.1916(2) 0.0495(11) Uani 1 1 d . . . . .
C4 C 0.4292(2) 0.3208(3) 0.2544(2) 0.0416(9) Uani 1 1 d . . . . .
H4 H 0.458300 0.313174 0.293678 0.050 Uiso 1 1 calc R U . . .
C5 C 0.37443(18) 0.3851(3) 0.25764(19) 0.0306(8) Uani 1 1 d . . . . .
C6 C 0.4974(3) 0.2041(5) 0.1862(3) 0.0734(17) Uani 1 1 d . . . . .
C7 C 0.36151(17) 0.4481(3) 0.32166(18) 0.0294(7) Uani 1 1 d . . . . .
C8 C 0.3952(2) 0.4343(3) 0.3868(2) 0.0384(9) Uani 1 1 d . . . . .
H8 H 0.427316 0.383414 0.392394 0.046 Uiso 1 1 calc R U . . .
C9 C 0.3802(2) 0.4969(3) 0.4429(2) 0.0414(9) Uani 1 1 d . . . . .
C10 C 0.3317(2) 0.5708(3) 0.4336(2) 0.0468(10) Uani 1 1 d . . . . .
H10 H 0.320909 0.613866 0.471164 0.056 Uiso 1 1 calc R U . . .
C11 C 0.2996(2) 0.5798(3) 0.3675(2) 0.0412(9) Uani 1 1 d . . . . .
H11 H 0.266534 0.629122 0.361266 0.049 Uiso 1 1 calc R U . . .
C12 C 0.4134(3) 0.4849(4) 0.5122(3) 0.0625(13) Uani 1 1 d . . . . .
C13 C 0.38240(19) 0.6358(3) 0.0965(2) 0.0387(9) Uani 1 1 d . . . . .
C14 C 0.4349(2) 0.5976(4) 0.1377(3) 0.0568(12) Uani 1 1 d . . . . .
H14 H 0.428687 0.576121 0.184353 0.068 Uiso 1 1 calc R U . . .
C15 C 0.4975(2) 0.5913(5) 0.1088(4) 0.0839(19) Uani 1 1 d . . . . .
H15 H 0.533096 0.566428 0.136612 0.101 Uiso 1 1 calc R U . . .
C16 C 0.5066(3) 0.6211(6) 0.0405(4) 0.098(2) Uani 1 1 d . . . . .
H16 H 0.548513 0.617330 0.021961 0.118 Uiso 1 1 calc R U . . .
C17 C 0.4553(3) 0.6563(6) -0.0011(4) 0.095(2) Uani 1 1 d . . . . .
H17 H 0.461664 0.674963 -0.048352 0.114 Uiso 1 1 calc R U . . .
C18 C 0.3924(2) 0.6646(4) 0.0275(3) 0.0651(14) Uani 1 1 d . . . . .
H18 H 0.357204 0.689781 -0.000796 0.078 Uiso 1 1 calc R U . . .
C19 C 0.24791(18) 0.6852(3) 0.06440(19) 0.0329(8) Uani 1 1 d . . . . .
C20 C 0.2248(2) 0.7842(3) 0.0514(2) 0.0428(9) Uani 1 1 d . . . . .
H20 H 0.237203 0.837421 0.082391 0.051 Uiso 1 1 calc R U . . .
C21 C 0.1836(2) 0.8041(4) -0.0069(3) 0.0606(13) Uani 1 1 d . . . . .
H21 H 0.168467 0.870944 -0.014977 0.073 Uiso 1 1 calc R U . . .
C22 C 0.1643(2) 0.7272(4) -0.0533(3) 0.0634(14) Uani 1 1 d . . . . .
H22 H 0.136539 0.741625 -0.092759 0.076 Uiso 1 1 calc R U . . .
C23 C 0.1865(2) 0.6288(4) -0.0410(2) 0.0580(12) Uani 1 1 d . . . . .
H23 H 0.173371 0.576158 -0.072235 0.070 Uiso 1 1 calc R U . . .
C24 C 0.2282(2) 0.6068(3) 0.0175(2) 0.0452(10) Uani 1 1 d . . . . .
H24 H 0.242955 0.539784 0.025422 0.054 Uiso 1 1 calc R U . . .
C25 C 0.31595(19) 0.7688(3) 0.1909(2) 0.0363(8) Uani 1 1 d . . . . .
C26 C 0.3692(2) 0.8352(3) 0.1807(2) 0.0487(10) Uani 1 1 d . . . . .
H26 H 0.396825 0.823562 0.142844 0.058 Uiso 1 1 calc R U . . .
C27 C 0.3814(3) 0.9175(4) 0.2258(3) 0.0691(15) Uani 1 1 d . . . . .
H27 H 0.417178 0.960780 0.218473 0.083 Uiso 1 1 calc R U . . .
C28 C 0.3410(3) 0.9358(4) 0.2816(3) 0.0772(17) Uani 1 1 d . . . . .
H28 H 0.349810 0.990922 0.312287 0.093 Uiso 1 1 calc R U . . .
C29 C 0.2876(3) 0.8732(4) 0.2925(3) 0.0645(14) Uani 1 1 d . . . . .
H29 H 0.260097 0.885846 0.330246 0.077 Uiso 1 1 calc R U . . .
C30 C 0.2751(2) 0.7916(3) 0.2469(2) 0.0413(9) Uani 1 1 d . . . . .
C31 C 0.16311(19) 0.7453(3) 0.2172(2) 0.0382(9) Uani 1 1 d . . . . .
C32 C 0.1417(2) 0.8448(3) 0.2020(3) 0.0529(12) Uani 1 1 d . . . . .
H32 H 0.165877 0.901264 0.218989 0.064 Uiso 1 1 calc R U . . .
C33 C 0.0842(2) 0.8589(4) 0.1612(3) 0.0654(15) Uani 1 1 d . . . . .
H33 H 0.069455 0.925298 0.150799 0.078 Uiso 1 1 calc R U . . .
C34 C 0.0488(3) 0.7765(4) 0.1362(3) 0.0706(16) Uani 1 1 d . . . . .
H34 H 0.010414 0.787025 0.108336 0.085 Uiso 1 1 calc R U . . .
C35 C 0.0697(2) 0.6766(4) 0.1521(3) 0.0547(12) Uani 1 1 d . . . . .
H35 H 0.045144 0.620799 0.134622 0.066 Uiso 1 1 calc R U . . .
C36 C 0.12688(18) 0.6595(3) 0.1939(2) 0.0377(9) Uani 1 1 d . . . . .
C37 C 0.10298(19) 0.4473(3) 0.1624(2) 0.0395(9) Uani 1 1 d . . . . .
C38 C 0.0415(2) 0.4153(4) 0.1833(3) 0.0569(12) Uani 1 1 d . . . . .
H38 H 0.027648 0.431935 0.228733 0.068 Uiso 1 1 calc R U . . .
C39 C 0.0007(3) 0.3593(5) 0.1376(3) 0.0799(18) Uani 1 1 d . . . . .
H39 H -0.040844 0.339443 0.151992 0.096 Uiso 1 1 calc R U . . .
C40 C 0.0207(3) 0.3325(5) 0.0714(3) 0.0844(19) Uani 1 1 d . . . . .
H40 H -0.007569 0.295845 0.040386 0.101 Uiso 1 1 calc R U . . .
C41 C 0.0821(3) 0.3595(5) 0.0509(3) 0.0866(19) Uani 1 1 d . . . . .
H41 H 0.096246 0.339825 0.006134 0.104 Uiso 1 1 calc R U . . .
C42 C 0.1235(3) 0.4158(4) 0.0962(3) 0.0631(13) Uani 1 1 d . . . . .
H42 H 0.165633 0.432886 0.082020 0.076 Uiso 1 1 calc R U . . .
C43 C 0.12615(18) 0.5117(3) 0.3068(2) 0.0360(8) Uani 1 1 d . . . . .
C44 C 0.0750(2) 0.5696(3) 0.3340(2) 0.0476(10) Uani 1 1 d . . . . .
H44 H 0.056345 0.623222 0.307119 0.057 Uiso 1 1 calc R U . . .
C45 C 0.0521(3) 0.5479(4) 0.4003(3) 0.0625(14) Uani 1 1 d . . . . .
H45 H 0.018368 0.587686 0.418440 0.075 Uiso 1 1 calc R U . . .
C46 C 0.0780(3) 0.4685(5) 0.4401(3) 0.0668(15) Uani 1 1 d . . . . .
H46 H 0.061318 0.453621 0.484549 0.080 Uiso 1 1 calc R U . . .
C47 C 0.1291(3) 0.4103(4) 0.4145(3) 0.0581(12) Uani 1 1 d . . . . .
H47 H 0.147178 0.356545 0.441739 0.070 Uiso 1 1 calc R U . . .
C48 C 0.1530(2) 0.4328(3) 0.3477(2) 0.0472(10) Uani 1 1 d . . . . .
H48 H 0.187652 0.394171 0.330419 0.057 Uiso 1 1 calc R U . . .
C49 C 0.2424(6) 1.0722(8) 0.1002(7) 0.184(5) Uani 1 1 d D . . . .
H49A H 0.274217 1.108492 0.072971 0.220 Uiso 1 1 calc R U . . .
H49B H 0.264715 1.022756 0.130727 0.220 Uiso 1 1 calc R U . . .
H49C H 0.211651 1.037287 0.068305 0.220 Uiso 1 1 calc R U . . .
C50 C 0.2083(7) 1.1425(8) 0.1422(8) 0.198(6) Uani 1 1 d D . . . .
H50A H 0.240242 1.178620 0.172888 0.238 Uiso 1 1 calc R U . . .
H50B H 0.187315 1.193115 0.110628 0.238 Uiso 1 1 calc R U . . .
C51 C 0.1452(7) 1.1676(7) 0.2359(6) 0.164(5) Uani 1 1 d D . . . .
H51A H 0.124087 1.228085 0.214825 0.196 Uiso 1 1 calc R U . . .
H51B H 0.184905 1.189761 0.262272 0.196 Uiso 1 1 calc R U . . .
C52 C 0.1010(4) 1.1184(9) 0.2839(7) 0.179(6) Uani 1 1 d D . . . .
H01F H 0.089729 1.166036 0.320831 0.215 Uiso 1 1 calc R U . . .
H01G H 0.061538 1.097384 0.257811 0.215 Uiso 1 1 calc R U . . .
H01H H 0.122229 1.059141 0.305157 0.215 Uiso 1 1 calc R U . . .

loop_
_atom_site_aniso_label
_atom_site_aniso_U_11
_atom_site_aniso_U_22
_atom_site_aniso_U_33
_atom_site_aniso_U_23
_atom_site_aniso_U_13
_atom_site_aniso_U_12
Cu01 0.0272(2) 0.0318(2) 0.0343(2) 0.00303(19) 0.00130(17) 0.00422(18)
P1 0.0252(5) 0.0288(5) 0.0423(5) 0.0025(4) 0.0026(4) 0.0012(4)
P2 0.0298(5) 0.0302(5) 0.0334(5) 0.0025(4) 0.0045(4) 0.0017(4)
P3 0.0584(8) 0.0536(7) 0.0547(7) 0.0067(6) 0.0019(6) -0.0017(6)
F1 0.097(3) 0.137(4) 0.116(3) 0.007(3) 0.053(2) -0.001(3)
F2 0.116(3) 0.109(3) 0.092(3) 0.004(2) 0.046(2) -0.005(2)
F3 0.093(3) 0.085(3) 0.170(4) 0.065(3) 0.004(3) 0.006(2)
F4 0.143(4) 0.101(3) 0.077(2) -0.004(2) -0.013(2) -0.045(3)
F5 0.123(3) 0.114(3) 0.165(4) 0.060(3) -0.012(3) 0.050(3)
F6 0.125(4) 0.127(4) 0.124(3) -0.022(3) -0.015(3) -0.048(3)
O1 0.0376(15) 0.0351(14) 0.0490(16) -0.0010(12) 0.0087(12) -0.0003(12)
O2 0.221(8) 0.086(4) 0.198(7) -0.010(5) 0.031(6) -0.035(5)
N1 0.0338(16) 0.0312(15) 0.0313(16) 0.0009(13) 0.0022(13) 0.0009(13)
N2 0.0338(17) 0.0326(16) 0.0319(16) -0.0009(13) -0.0020(13) 0.0035(13)
N3 0.095(4) 0.148(5) 0.039(2) -0.009(3) -0.014(2) 0.029(4)
N4 0.099(4) 0.158(6) 0.086(4) -0.058(4) -0.027(3) 0.085(4)
C1 0.046(2) 0.047(2) 0.039(2) -0.0100(18) -0.0118(18) 0.0127(19)
C2 0.059(3) 0.054(3) 0.042(2) -0.013(2) -0.003(2) 0.019(2)
C3 0.052(3) 0.050(3) 0.047(2) -0.008(2) -0.005(2) 0.022(2)
C4 0.042(2) 0.047(2) 0.035(2) -0.0023(18) -0.0014(17) 0.0132(18)
C5 0.0332(19) 0.0279(18) 0.0306(18) 0.0030(15) 0.0020(15) 0.0011(14)
C6 0.075(4) 0.093(4) 0.052(3) -0.027(3) -0.013(3) 0.048(3)
C7 0.0303(19) 0.0283(17) 0.0297(18) 0.0016(14) 0.0040(14) -0.0023(14)
C8 0.037(2) 0.043(2) 0.035(2) 0.0050(17) 0.0007(16) 0.0053(17)
C9 0.041(2) 0.052(2) 0.032(2) 0.0015(17) 0.0034(17) -0.0031(18)
C10 0.057(3) 0.050(2) 0.034(2) -0.0109(19) 0.0062(19) 0.004(2)
C11 0.042(2) 0.043(2) 0.039(2) -0.0070(18) 0.0058(17) 0.0112(18)
C12 0.064(3) 0.086(4) 0.037(3) -0.006(2) 0.001(2) 0.015(3)
C13 0.031(2) 0.038(2) 0.048(2) 0.0015(18) 0.0078(17) 0.0011(16)
C14 0.034(2) 0.074(3) 0.062(3) 0.007(3) 0.000(2) 0.000(2)
C15 0.029(3) 0.112(5) 0.111(5) 0.009(4) 0.000(3) 0.010(3)
C16 0.040(3) 0.145(7) 0.111(5) 0.003(5) 0.033(3) 0.004(4)
C17 0.056(4) 0.154(7) 0.076(4) 0.013(4) 0.036(3) 0.003(4)
C18 0.046(3) 0.091(4) 0.059(3) 0.015(3) 0.019(2) 0.011(3)
C19 0.0284(19) 0.0365(19) 0.0342(19) 0.0071(16) 0.0054(15) 0.0028(15)
C20 0.039(2) 0.034(2) 0.055(3) 0.0069(18) 0.0019(19) 0.0016(17)
C21 0.048(3) 0.056(3) 0.077(3) 0.022(3) -0.010(2) 0.006(2)
C22 0.045(3) 0.084(4) 0.060(3) 0.021(3) -0.015(2) -0.005(3)
C23 0.058(3) 0.075(3) 0.040(2) -0.003(2) -0.007(2) -0.014(3)
C24 0.052(3) 0.043(2) 0.040(2) -0.0009(19) 0.0015(19) -0.0009(19)
C25 0.034(2) 0.0322(19) 0.043(2) -0.0023(17) 0.0014(16) -0.0031(16)
C26 0.048(3) 0.047(2) 0.052(3) -0.002(2) 0.009(2) -0.010(2)
C27 0.062(3) 0.055(3) 0.091(4) -0.018(3) 0.010(3) -0.025(3)
C28 0.083(4) 0.063(3) 0.086(4) -0.037(3) 0.012(3) -0.023(3)
C29 0.065(3) 0.060(3) 0.070(3) -0.029(3) 0.021(3) -0.012(3)
C30 0.037(2) 0.037(2) 0.050(2) -0.0053(18) 0.0040(18) -0.0026(17)
C31 0.034(2) 0.033(2) 0.049(2) 0.0026(17) 0.0138(17) 0.0069(16)
C32 0.051(3) 0.032(2) 0.077(3) 0.002(2) 0.020(2) 0.0061(19)
C33 0.052(3) 0.044(3) 0.101(4) 0.021(3) 0.013(3) 0.020(2)
C34 0.044(3) 0.063(3) 0.104(4) 0.025(3) -0.007(3) 0.015(2)
C35 0.036(2) 0.048(3) 0.081(3) 0.008(2) -0.002(2) 0.0055(19)
C36 0.0280(19) 0.035(2) 0.050(2) 0.0069(17) 0.0061(16) 0.0075(15)
C37 0.032(2) 0.035(2) 0.051(2) 0.0020(18) -0.0011(17) -0.0003(16)
C38 0.042(3) 0.067(3) 0.062(3) -0.011(2) 0.007(2) -0.016(2)
C39 0.056(3) 0.090(4) 0.093(4) -0.028(4) 0.003(3) -0.030(3)
C40 0.079(4) 0.092(4) 0.081(4) -0.026(3) -0.007(3) -0.029(4)
C41 0.097(5) 0.104(5) 0.059(3) -0.028(3) 0.007(3) -0.025(4)
C42 0.061(3) 0.073(3) 0.056(3) -0.011(3) 0.010(2) -0.017(3)
C43 0.0297(19) 0.036(2) 0.043(2) -0.0027(17) 0.0036(16) -0.0061(15)
C44 0.038(2) 0.046(2) 0.060(3) -0.010(2) 0.012(2) -0.0032(18)
C45 0.057(3) 0.066(3) 0.067(3) -0.017(3) 0.024(3) -0.007(2)
C46 0.066(3) 0.084(4) 0.052(3) -0.006(3) 0.021(2) -0.032(3)
C47 0.065(3) 0.060(3) 0.050(3) 0.013(2) 0.008(2) -0.011(2)
C48 0.045(2) 0.045(2) 0.052(3) 0.005(2) 0.008(2) -0.0005(19)
C49 0.209(13) 0.111(8) 0.235(14) 0.034(9) 0.058(11) -0.010(8)
C50 0.263(16) 0.098(8) 0.242(15) 0.031(9) 0.117(13) -0.017(9)
C51 0.228(14) 0.079(6) 0.183(11) -0.020(7) -0.002(10) 0.039(8)
C52 0.073(6) 0.191(12) 0.275(16) -0.080(11) 0.031(8) 0.003(6)

loop_
_atom_type_symbol
_atom_type_description
_atom_type_scat_dispersion_real
_atom_type_scat_dispersion_imag
_atom_type_scat_source
C C 0.0033 0.0016 'International Tables Vol C Tables 4.2.6.8 and 6.1.1.4'
H H 0.0000 0.0000 'International Tables Vol C Tables 4.2.6.8 and 6.1.1.4'
Cu Cu 0.3201 1.2651 'International Tables Vol C Tables 4.2.6.8 and 6.1.1.4'
F F 0.0171 0.0103 'International Tables Vol C Tables 4.2.6.8 and 6.1.1.4'
N N 0.0061 0.0033 'International Tables Vol C Tables 4.2.6.8 and 6.1.1.4'
O O 0.0106 0.0060 'International Tables Vol C Tables 4.2.6.8 and 6.1.1.4'
P P 0.1023 0.0942 'International Tables Vol C Tables 4.2.6.8 and 6.1.1.4'

loop_
_geom_angle_atom_site_label_1
_geom_angle_atom_site_label_2
_geom_angle_atom_site_label_3
_geom_angle
_geom_angle_site_symmetry_1
_geom_angle_site_symmetry_3
_geom_angle_publ_flag
N2 Cu01 N1 78.99(12) . . ?
N2 Cu01 P1 131.88(9) . . ?
N1 Cu01 P1 111.10(9) . . ?
N2 Cu01 P2 108.46(9) . . ?
N1 Cu01 P2 113.35(9) . . ?
P1 Cu01 P2 109.39(4) . . ?
C43 P1 C37 102.43(18) . . ?
C43 P1 C36 102.48(18) . . ?
C37 P1 C36 102.32(18) . . ?
C43 P1 Cu01 115.22(13) . . ?
C37 P1 Cu01 120.94(14) . . ?
C36 P1 Cu01 111.19(13) . . ?
C19 P2 C13 102.41(18) . . ?
C19 P2 C25 105.42(18) . . ?
C13 P2 C25 102.09(18) . . ?
C19 P2 Cu01 115.80(12) . . ?
C13 P2 Cu01 118.89(13) . . ?
C25 P2 Cu01 110.59(13) . . ?
F5 P3 F6 93.8(3) . . ?
F5 P3 F2 88.6(3) . . ?
F6 P3 F2 90.8(2) . . ?
F5 P3 F4 90.7(3) . . ?
F6 P3 F4 175.3(3) . . ?
F2 P3 F4 88.1(2) . . ?
F5 P3 F1 93.7(3) . . ?
F6 P3 F1 90.7(3) . . ?
F2 P3 F1 177.2(3) . . ?
F4 P3 F1 90.3(2) . . ?
F5 P3 F3 177.7(3) . . ?
F6 P3 F3 88.0(3) . . ?
F2 P3 F3 90.0(2) . . ?
F4 P3 F3 87.4(2) . . ?
F1 P3 F3 87.6(2) . . ?
C31 O1 C30 116.6(3) . . ?
C51 O2 C50 111.2(9) . . ?
C11 N1 C7 118.6(3) . . ?
C11 N1 Cu01 126.7(3) . . ?
C7 N1 Cu01 114.6(2) . . ?
C1 N2 C5 118.1(3) . . ?
C1 N2 Cu01 126.0(3) . . ?
C5 N2 Cu01 114.4(2) . . ?
N2 C1 C2 123.5(4) . . ?
N2 C1 H1 118.2 . . ?
C2 C1 H1 118.2 . . ?
C3 C2 C1 117.9(4) . . ?
C3 C2 H2 121.1 . . ?
C1 C2 H2 121.1 . . ?
C2 C3 C4 120.1(4) . . ?
C2 C3 C6 120.6(4) . . ?
C4 C3 C6 119.3(4) . . ?
C3 C4 C5 118.5(4) . . ?
C3 C4 H4 120.7 . . ?
C5 C4 H4 120.7 . . ?
N2 C5 C4 121.9(3) . . ?
N2 C5 C7 115.9(3) . . ?
C4 C5 C7 122.1(3) . . ?
N4 C6 C3 178.9(8) . . ?
N1 C7 C8 122.0(3) . . ?
N1 C7 C5 115.1(3) . . ?
C8 C7 C5 123.0(3) . . ?
C9 C8 C7 118.8(4) . . ?
C9 C8 H8 120.6 . . ?
C7 C8 H8 120.6 . . ?
C8 C9 C10 119.5(4) . . ?
C8 C9 C12 120.9(4) . . ?
C10 C9 C12 119.6(4) . . ?
C9 C10 C11 118.7(4) . . ?
C9 C10 H10 120.6 . . ?
C11 C10 H10 120.6 . . ?
N1 C11 C10 122.3(4) . . ?
N1 C11 H11 118.8 . . ?
C10 C11 H11 118.8 . . ?
N3 C12 C9 178.1(6) . . ?
C18 C13 C14 119.1(4) . . ?
C18 C13 P2 123.3(3) . . ?
C14 C13 P2 117.6(3) . . ?
C13 C14 C15 119.7(5) . . ?
C13 C14 H14 120.1 . . ?
C15 C14 H14 120.1 . . ?
C16 C15 C14 120.3(5) . . ?
C16 C15 H15 119.8 . . ?
C14 C15 H15 119.8 . . ?
C17 C16 C15 120.7(5) . . ?
C17 C16 H16 119.7 . . ?
C15 C16 H16 119.7 . . ?
C16 C17 C18 119.6(6) . . ?
C16 C17 H17 120.2 . . ?
C18 C17 H17 120.2 . . ?
C13 C18 C17 120.5(5) . . ?
C13 C18 H18 119.7 . . ?
C17 C18 H18 119.7 . . ?
C20 C19 C24 118.7(4) . . ?
C20 C19 P2 124.1(3) . . ?
C24 C19 P2 117.2(3) . . ?
C21 C20 C19 120.4(4) . . ?
C21 C20 H20 119.8 . . ?
C19 C20 H20 119.8 . . ?
C22 C21 C20 121.1(5) . . ?
C22 C21 H21 119.5 . . ?
C20 C21 H21 119.5 . . ?
C23 C22 C21 119.3(4) . . ?
C23 C22 H22 120.3 . . ?
C21 C22 H22 120.3 . . ?
C22 C23 C24 120.6(5) . . ?
C22 C23 H23 119.7 . . ?
C24 C23 H23 119.7 . . ?
C23 C24 C19 120.0(4) . . ?
C23 C24 H24 120.0 . . ?
C19 C24 H24 120.0 . . ?
C30 C25 C26 117.2(4) . . ?
C30 C25 P2 120.1(3) . . ?
C26 C25 P2 122.6(3) . . ?
C27 C26 C25 120.9(4) . . ?
C27 C26 H26 119.5 . . ?
C25 C26 H26 119.5 . . ?
C28 C27 C26 120.1(5) . . ?
C28 C27 H27 119.9 . . ?
C26 C27 H27 119.9 . . ?
C27 C28 C29 120.5(5) . . ?
C27 C28 H28 119.8 . . ?
C29 C28 H28 119.8 . . ?
C28 C29 C30 119.3(5) . . ?
C28 C29 H29 120.3 . . ?
C30 C29 H29 120.3 . . ?
C29 C30 C25 121.9(4) . . ?
C29 C30 O1 118.9(4) . . ?
C25 C30 O1 119.1(3) . . ?
C32 C31 C36 121.5(4) . . ?
C32 C31 O1 121.3(4) . . ?
C36 C31 O1 117.1(3) . . ?
C33 C32 C31 119.1(4) . . ?
C33 C32 H32 120.4 . . ?
C31 C32 H32 120.4 . . ?
C34 C33 C32 120.6(4) . . ?
C34 C33 H33 119.7 . . ?
C32 C33 H33 119.7 . . ?
C33 C34 C35 120.5(5) . . ?
C33 C34 H34 119.7 . . ?
C35 C34 H34 119.7 . . ?
C36 C35 C34 120.5(5) . . ?
C36 C35 H35 119.8 . . ?
C34 C35 H35 119.8 . . ?
C35 C36 C31 117.8(4) . . ?
C35 C36 P1 123.1(3) . . ?
C31 C36 P1 119.1(3) . . ?
C38 C37 C42 118.0(4) . . ?
C38 C37 P1 123.1(3) . . ?
C42 C37 P1 118.9(3) . . ?
C39 C38 C37 120.5(5) . . ?
C39 C38 H38 119.7 . . ?
C37 C38 H38 119.7 . . ?
C40 C39 C38 120.6(5) . . ?
C40 C39 H39 119.7 . . ?
C38 C39 H39 119.7 . . ?
C39 C40 C41 119.8(5) . . ?
C39 C40 H40 120.1 . . ?
C41 C40 H40 120.1 . . ?
C40 C41 C42 120.2(5) . . ?
C40 C41 H41 119.9 . . ?
C42 C41 H41 119.9 . . ?
C41 C42 C37 120.8(5) . . ?
C41 C42 H42 119.6 . . ?
C37 C42 H42 119.6 . . ?
C48 C43 C44 118.9(4) . . ?
C48 C43 P1 117.6(3) . . ?
C44 C43 P1 123.4(3) . . ?
C45 C44 C43 120.1(5) . . ?
C45 C44 H44 119.9 . . ?
C43 C44 H44 119.9 . . ?
C46 C45 C44 120.8(5) . . ?
C46 C45 H45 119.6 . . ?
C44 C45 H45 119.6 . . ?
C45 C46 C47 120.2(5) . . ?
C45 C46 H46 119.9 . . ?
C47 C46 H46 119.9 . . ?
C46 C47 C48 119.2(5) . . ?
C46 C47 H47 120.4 . . ?
C48 C47 H47 120.4 . . ?
C43 C48 C47 120.8(4) . . ?
C43 C48 H48 119.6 . . ?
C47 C48 H48 119.6 . . ?
C50 C49 H49A 109.5 . . ?
C50 C49 H49B 109.5 . . ?
H49A C49 H49B 109.5 . . ?
C50 C49 H49C 109.5 . . ?
H49A C49 H49C 109.5 . . ?
H49B C49 H49C 109.5 . . ?
O2 C50 C49 115.9(10) . . ?
O2 C50 H50A 108.3 . . ?
C49 C50 H50A 108.3 . . ?
O2 C50 H50B 108.3 . . ?
C49 C50 H50B 108.3 . . ?
H50A C50 H50B 107.4 . . ?
O2 C51 C52 110.1(9) . . ?
O2 C51 H51A 109.6 . . ?
C52 C51 H51A 109.6 . . ?
O2 C51 H51B 109.6 . . ?
C52 C51 H51B 109.6 . . ?
H51A C51 H51B 108.2 . . ?
C51 C52 H01F 109.5 . . ?
C51 C52 H01G 109.5 . . ?
H01F C52 H01G 109.5 . . ?
C51 C52 H01H 109.5 . . ?
H01F C52 H01H 109.5 . . ?
H01G C52 H01H 109.5 . . ?

loop_
_geom_bond_atom_site_label_1
_geom_bond_atom_site_label_2
_geom_bond_distance
_geom_bond_site_symmetry_2
_geom_bond_publ_flag
Cu01 N2 2.071(3) . ?
Cu01 N1 2.091(3) . ?
Cu01 P1 2.2482(10) . ?
Cu01 P2 2.2740(10) . ?
P1 C43 1.827(4) . ?
P1 C37 1.830(4) . ?
P1 C36 1.834(4) . ?
P2 C19 1.817(4) . ?
P2 C13 1.825(4) . ?
P2 C25 1.831(4) . ?
P3 F5 1.538(4) . ?
P3 F6 1.564(4) . ?
P3 F2 1.572(4) . ?
P3 F4 1.575(4) . ?
P3 F1 1.577(4) . ?
P3 F3 1.592(4) . ?
O1 C31 1.396(5) . ?
O1 C30 1.413(5) . ?
O2 C51 1.349(8) . ?
O2 C50 1.356(8) . ?
N1 C11 1.334(5) . ?
N1 C7 1.346(5) . ?
N2 C1 1.336(5) . ?
N2 C5 1.346(5) . ?
N3 C12 1.129(6) . ?
N4 C6 1.132(6) . ?
C1 C2 1.378(6) . ?
C1 H1 0.9300 . ?
C2 C3 1.376(6) . ?
C2 H2 0.9300 . ?
C3 C4 1.379(6) . ?
C3 C6 1.449(6) . ?
C4 C5 1.391(5) . ?
C4 H4 0.9300 . ?
C5 C7 1.481(5) . ?
C7 C8 1.385(5) . ?
C8 C9 1.371(6) . ?
C8 H8 0.9300 . ?
C9 C10 1.378(6) . ?
C9 C12 1.446(6) . ?
C10 C11 1.381(6) . ?
C10 H10 0.9300 . ?
C11 H11 0.9300 . ?
C13 C18 1.367(6) . ?
C13 C14 1.380(6) . ?
C14 C15 1.400(7) . ?
C14 H14 0.9300 . ?
C15 C16 1.354(9) . ?
C15 H15 0.9300 . ?
C16 C17 1.354(9) . ?
C16 H16 0.9300 . ?
C17 C18 1.404(7) . ?
C17 H17 0.9300 . ?
C18 H18 0.9300 . ?
C19 C20 1.386(5) . ?
C19 C24 1.391(6) . ?
C20 C21 1.371(6) . ?
C20 H20 0.9300 . ?
C21 C22 1.370(7) . ?
C21 H21 0.9300 . ?
C22 C23 1.370(7) . ?
C22 H22 0.9300 . ?
C23 C24 1.387(6) . ?
C23 H23 0.9300 . ?
C24 H24 0.9300 . ?
C25 C30 1.391(6) . ?
C25 C26 1.399(6) . ?
C26 C27 1.379(6) . ?
C26 H26 0.9300 . ?
C27 C28 1.371(8) . ?
C27 H27 0.9300 . ?
C28 C29 1.374(7) . ?
C28 H28 0.9300 . ?
C29 C30 1.377(6) . ?
C29 H29 0.9300 . ?
C31 C32 1.388(6) . ?
C31 C36 1.394(6) . ?
C32 C33 1.380(7) . ?
C32 H32 0.9300 . ?
C33 C34 1.359(8) . ?
C33 H33 0.9300 . ?
C34 C35 1.393(7) . ?
C34 H34 0.9300 . ?
C35 C36 1.390(6) . ?
C35 H35 0.9300 . ?
C37 C38 1.382(6) . ?
C37 C42 1.383(6) . ?
C38 C39 1.374(7) . ?
C38 H38 0.9300 . ?
C39 C40 1.361(8) . ?
C39 H39 0.9300 . ?
C40 C41 1.362(8) . ?
C40 H40 0.9300 . ?
C41 C42 1.378(7) . ?
C41 H41 0.9300 . ?
C42 H42 0.9300 . ?
C43 C48 1.377(6) . ?
C43 C44 1.392(6) . ?
C44 C45 1.370(7) . ?
C44 H44 0.9300 . ?
C45 C46 1.364(8) . ?
C45 H45 0.9300 . ?
C46 C47 1.380(7) . ?
C46 H46 0.9300 . ?
C47 C48 1.389(6) . ?
C47 H47 0.9300 . ?
C48 H48 0.9300 . ?
C49 C50 1.401(8) . ?
C49 H49A 0.9600 . ?
C49 H49B 0.9600 . ?
C49 H49C 0.9600 . ?
C50 H50A 0.9700 . ?
C50 H50B 0.9700 . ?
C51 C52 1.442(8) . ?
C51 H51A 0.9700 . ?
C51 H51B 0.9700 . ?
C52 H01F 0.9600 . ?
C52 H01G 0.9600 . ?
C52 H01H 0.9600 . ?

loop_
_geom_hbond_atom_site_label_D
_geom_hbond_atom_site_label_H
_geom_hbond_atom_site_label_A
_geom_hbond_distance_DH
_geom_hbond_distance_HA
_geom_hbond_distance_DA
_geom_hbond_angle_DHA
_geom_hbond_site_symmetry_A
_geom_hbond_publ_flag
C1 H1 F1 0.93 2.60 3.506(6) 165.9 4_565 yes
C2 H2 F4 0.93 2.52 3.207(6) 131.0 4_565 yes
C11 H11 O1 0.93 2.45 3.175(5) 134.8 . yes
C24 H24 F3 0.93 2.64 3.366(6) 135.6 4_565 yes
C48 H48 F5 0.93 2.39 3.075(6) 130.5 . yes

loop_
_geom_torsion_atom_site_label_1
_geom_torsion_atom_site_label_2
_geom_torsion_atom_site_label_3
_geom_torsion_atom_site_label_4
_geom_torsion
_geom_torsion_site_symmetry_1
_geom_torsion_site_symmetry_2
_geom_torsion_site_symmetry_3
_geom_torsion_site_symmetry_4
_geom_torsion_publ_flag
C5 N2 C1 C2 -1.2(6) . . . . ?
Cu01 N2 C1 C2 163.9(4) . . . . ?
N2 C1 C2 C3 0.2(7) . . . . ?
C1 C2 C3 C4 1.2(7) . . . . ?
C1 C2 C3 C6 -178.0(5) . . . . ?
C2 C3 C4 C5 -1.6(7) . . . . ?
C6 C3 C4 C5 177.7(5) . . . . ?
C1 N2 C5 C4 0.8(6) . . . . ?
Cu01 N2 C5 C4 -165.9(3) . . . . ?
C1 N2 C5 C7 178.5(3) . . . . ?
Cu01 N2 C5 C7 11.7(4) . . . . ?
C3 C4 C5 N2 0.5(6) . . . . ?
C3 C4 C5 C7 -177.0(4) . . . . ?
C11 N1 C7 C8 0.0(5) . . . . ?
Cu01 N1 C7 C8 -177.3(3) . . . . ?
C11 N1 C7 C5 179.8(3) . . . . ?
Cu01 N1 C7 C5 2.5(4) . . . . ?
N2 C5 C7 N1 -9.5(5) . . . . ?
C4 C5 C7 N1 168.2(4) . . . . ?
N2 C5 C7 C8 170.3(3) . . . . ?
C4 C5 C7 C8 -12.1(6) . . . . ?
N1 C7 C8 C9 -0.8(6) . . . . ?
C5 C7 C8 C9 179.4(3) . . . . ?
C7 C8 C9 C10 0.9(6) . . . . ?
C7 C8 C9 C12 179.3(4) . . . . ?
C8 C9 C10 C11 -0.1(6) . . . . ?
C12 C9 C10 C11 -178.6(4) . . . . ?
C7 N1 C11 C10 0.7(6) . . . . ?
Cu01 N1 C11 C10 177.7(3) . . . . ?
C9 C10 C11 N1 -0.7(7) . . . . ?
C19 P2 C13 C18 9.7(5) . . . . ?
C25 P2 C13 C18 -99.3(4) . . . . ?
Cu01 P2 C13 C18 138.8(4) . . . . ?
C19 P2 C13 C14 -172.8(4) . . . . ?
C25 P2 C13 C14 78.2(4) . . . . ?
Cu01 P2 C13 C14 -43.8(4) . . . . ?
C18 C13 C14 C15 1.6(8) . . . . ?
P2 C13 C14 C15 -176.0(4) . . . . ?
C13 C14 C15 C16 -0.9(10) . . . . ?
C14 C15 C16 C17 -0.7(12) . . . . ?
C15 C16 C17 C18 1.7(12) . . . . ?
C14 C13 C18 C17 -0.6(8) . . . . ?
P2 C13 C18 C17 176.8(5) . . . . ?
C16 C17 C18 C13 -1.0(11) . . . . ?
C13 P2 C19 C20 -103.9(4) . . . . ?
C25 P2 C19 C20 2.6(4) . . . . ?
Cu01 P2 C19 C20 125.2(3) . . . . ?
C13 P2 C19 C24 75.8(3) . . . . ?
C25 P2 C19 C24 -177.7(3) . . . . ?
Cu01 P2 C19 C24 -55.1(3) . . . . ?
C24 C19 C20 C21 -0.4(6) . . . . ?
P2 C19 C20 C21 179.3(3) . . . . ?
C19 C20 C21 C22 0.1(7) . . . . ?
C20 C21 C22 C23 0.3(8) . . . . ?
C21 C22 C23 C24 -0.3(8) . . . . ?
C22 C23 C24 C19 0.0(7) . . . . ?
C20 C19 C24 C23 0.4(6) . . . . ?
P2 C19 C24 C23 -179.4(3) . . . . ?
C19 P2 C25 C30 91.8(4) . . . . ?
C13 P2 C25 C30 -161.5(3) . . . . ?
Cu01 P2 C25 C30 -34.1(4) . . . . ?
C19 P2 C25 C26 -93.9(4) . . . . ?
C13 P2 C25 C26 12.8(4) . . . . ?
Cu01 P2 C25 C26 140.3(3) . . . . ?
C30 C25 C26 C27 1.9(7) . . . . ?
P2 C25 C26 C27 -172.6(4) . . . . ?
C25 C26 C27 C28 -0.3(8) . . . . ?
C26 C27 C28 C29 -0.8(10) . . . . ?
C27 C28 C29 C30 0.2(10) . . . . ?
C28 C29 C30 C25 1.6(8) . . . . ?
C28 C29 C30 O1 179.2(5) . . . . ?
C26 C25 C30 C29 -2.6(7) . . . . ?
P2 C25 C30 C29 172.1(4) . . . . ?
C26 C25 C30 O1 179.7(4) . . . . ?
P2 C25 C30 O1 -5.6(5) . . . . ?
C31 O1 C30 C29 99.5(5) . . . . ?
C31 O1 C30 C25 -82.8(4) . . . . ?
C30 O1 C31 C32 -40.8(5) . . . . ?
C30 O1 C31 C36 141.8(4) . . . . ?
C36 C31 C32 C33 -1.7(7) . . . . ?
O1 C31 C32 C33 -179.1(4) . . . . ?
C31 C32 C33 C34 -0.1(8) . . . . ?
C32 C33 C34 C35 0.8(9) . . . . ?
C33 C34 C35 C36 0.1(8) . . . . ?
C34 C35 C36 C31 -1.8(7) . . . . ?
C34 C35 C36 P1 179.7(4) . . . . ?
C32 C31 C36 C35 2.6(6) . . . . ?
O1 C31 C36 C35 -179.9(4) . . . . ?
C32 C31 C36 P1 -178.9(3) . . . . ?
O1 C31 C36 P1 -1.4(5) . . . . ?
C43 P1 C36 C35 -97.6(4) . . . . ?
C37 P1 C36 C35 8.3(4) . . . . ?
Cu01 P1 C36 C35 138.8(3) . . . . ?
C43 P1 C36 C31 84.0(3) . . . . ?
C37 P1 C36 C31 -170.1(3) . . . . ?
Cu01 P1 C36 C31 -39.6(4) . . . . ?
C43 P1 C37 C38 21.1(4) . . . . ?
C36 P1 C37 C38 -84.9(4) . . . . ?
Cu01 P1 C37 C38 150.9(3) . . . . ?
C43 P1 C37 C42 -160.0(4) . . . . ?
C36 P1 C37 C42 94.1(4) . . . . ?
Cu01 P1 C37 C42 -30.1(4) . . . . ?
C42 C37 C38 C39 -3.8(8) . . . . ?
P1 C37 C38 C39 175.2(4) . . . . ?
C37 C38 C39 C40 1.3(10) . . . . ?
C38 C39 C40 C41 1.4(11) . . . . ?
C39 C40 C41 C42 -1.5(11) . . . . ?
C40 C41 C42 C37 -1.1(10) . . . . ?
C38 C37 C42 C41 3.8(8) . . . . ?
P1 C37 C42 C41 -175.3(5) . . . . ?
C37 P1 C43 C48 89.4(3) . . . . ?
C36 P1 C43 C48 -164.7(3) . . . . ?
Cu01 P1 C43 C48 -43.8(3) . . . . ?
C37 P1 C43 C44 -87.5(4) . . . . ?
C36 P1 C43 C44 18.3(4) . . . . ?
Cu01 P1 C43 C44 139.2(3) . . . . ?
C48 C43 C44 C45 -0.1(6) . . . . ?
P1 C43 C44 C45 176.8(3) . . . . ?
C43 C44 C45 C46 -1.1(7) . . . . ?
C44 C45 C46 C47 1.5(8) . . . . ?
C45 C46 C47 C48 -0.7(8) . . . . ?
C44 C43 C48 C47 0.9(6) . . . . ?
P1 C43 C48 C47 -176.2(4) . . . . ?
C46 C47 C48 C43 -0.5(7) . . . . ?
C51 O2 C50 C49 162.3(13) . . . . ?
C50 O2 C51 C52 -173.7(12) . . . . ?
